data_4101647
loop_
_publ_author_name
'Miller, Kevin L.'
'Williams, Bryan N.'
'Benitez, Diego'
'Carver, Colin T.'
'Ogilby, Kevin R.'
'Tkatchouk, Ekaterina'
'Goddard, 3rd, William A.'
'Diaconescu, Paula L.'

_publ_section_title
;
 Dearomatization reactions of N-heterocycles mediated by group 3
 complexes.
;
_journal_issue 1
_journal_name_full 'Journal of the American Chemical Society'
_journal_page_first 342
_journal_page_last 355
_journal_paper_doi 10.1021/ja908489p
_journal_volume 132
_journal_year 2010
_chemical_formula_moiety 'C45 H65 Fe N4 O Sc Si2, C7 H8'
_chemical_formula_sum 'C52 H73 Fe N4 O Sc Si2'
_chemical_formula_weight 927.13
_chemical_name_systematic
; 
 ? 
;
_space_group_IT_number 2
_symmetry_cell_setting triclinic
_symmetry_space_group_name_Hall '-P 1'
_symmetry_space_group_name_H-M 'P -1'
_atom_sites_solution_hydrogens geom
_atom_sites_solution_primary direct
_atom_sites_solution_secondary difmap
_audit_creation_method SHELXL-97
_cell_angle_alpha 97.870(2)
_cell_angle_beta 98.337(2)
_cell_angle_gamma 106.382(2)
_cell_formula_units_Z 2
_cell_length_a 11.4536(19)
_cell_length_b 14.490(2)
_cell_length_c 16.233(3)
_cell_measurement_reflns_used 3637
_cell_measurement_temperature 100(2)
_cell_measurement_theta_max 25.5
_cell_measurement_theta_min 3.9
_cell_volume 2512.1(7)
_computing_cell_refinement 'Bruker APEX11'
_computing_data_collection 'Bruker APEX11'
_computing_data_reduction 'Bruker SAINT'
_computing_molecular_graphics 'Bruker SHELXTL'
_computing_publication_material 'Bruker SHELXTL'
_computing_structure_refinement 'SHELXL-97 (Sheldrick, 1997)'
_computing_structure_solution 'SHELXS-97 (Sheldrick, 1990)'
_diffrn_ambient_temperature 100(2)
_diffrn_measured_fraction_theta_full 0.988
_diffrn_measured_fraction_theta_max 0.966
_diffrn_measurement_device_type 'CCD area detector'
_diffrn_measurement_method 'phi and omega scans'
_diffrn_radiation_monochromator graphite
_diffrn_radiation_source 'fine-focus sealed tube'
_diffrn_radiation_type MoK\a
_diffrn_radiation_wavelength 0.71073
_diffrn_reflns_av_R_equivalents 0.0463
_diffrn_reflns_av_sigmaI/netI 0.0845
_diffrn_reflns_limit_h_max 15
_diffrn_reflns_limit_h_min -14
_diffrn_reflns_limit_k_max 19
_diffrn_reflns_limit_k_min -19
_diffrn_reflns_limit_l_max 21
_diffrn_reflns_limit_l_min -21
_diffrn_reflns_number 22432
_diffrn_reflns_theta_full 25.00
_diffrn_reflns_theta_max 28.26
_diffrn_reflns_theta_min 3.83
_exptl_absorpt_coefficient_mu 0.511
_exptl_absorpt_correction_T_max 0.9898
_exptl_absorpt_correction_T_min 0.9412
_exptl_absorpt_correction_type multi-scan
_exptl_absorpt_process_details 'Sadabs (Bruker)'
_exptl_crystal_colour orange
_exptl_crystal_density_diffrn 1.226
_exptl_crystal_density_method 'not measured'
_exptl_crystal_description block
_exptl_crystal_F_000 992
_exptl_crystal_size_max 0.12
_exptl_crystal_size_mid 0.04
_exptl_crystal_size_min 0.02
_refine_diff_density_max 1.853
_refine_diff_density_min -0.691
_refine_diff_density_rms 0.089
_refine_ls_extinction_method none
_refine_ls_goodness_of_fit_ref 1.024
_refine_ls_hydrogen_treatment constr
_refine_ls_matrix_type full
_refine_ls_number_parameters 550
_refine_ls_number_reflns 12025
_refine_ls_number_restraints 0
_refine_ls_restrained_S_all 1.024
_refine_ls_R_factor_all 0.0948
_refine_ls_R_factor_gt 0.0581
_refine_ls_shift/su_max 0.001
_refine_ls_shift/su_mean 0.000
_refine_ls_structure_factor_coef Fsqd
_refine_ls_weighting_details 'calc w=1/[\s^2^(Fo^2^)+(0.0725P)^2^+0.8709P] where P=(Fo^2^+2Fc^2^)/3'
_refine_ls_weighting_scheme calc
_refine_ls_wR_factor_gt 0.1341
_refine_ls_wR_factor_ref 0.1530
_reflns_number_gt 8250
_reflns_number_total 12025
_reflns_threshold_expression >2sigma(I)
_cod_data_source_file ja908489p_si_002.cif
_cod_data_source_block 2Sc
_cod_original_cell_volume 2512.0(7)
_cod_database_code 4101647

loop_
_symmetry_equiv_pos_as_xyz
'x, y, z'
'-x, -y, -z'

loop_
_atom_site_label
_atom_site_type_symbol
_atom_site_fract_x
_atom_site_fract_y
_atom_site_fract_z
_atom_site_U_iso_or_equiv
_atom_site_adp_type
_atom_site_occupancy
_atom_site_symmetry_multiplicity
_atom_site_calc_flag
_atom_site_refinement_flags
_atom_site_disorder_assembly
_atom_site_disorder_group
Sc1 Sc 0.59123(5) 0.29493(4) 0.26378(3) 0.01307(13) Uani 1 1 d . . .
Fe1 Fe 0.46130(4) 0.22132(3) 0.42332(3) 0.01361(11) Uani 1 1 d . . .
Si1 Si 0.35044(8) 0.39190(6) 0.21179(5) 0.01625(18) Uani 1 1 d . . .
Si2 Si 0.75779(7) 0.12751(6) 0.28773(5) 0.01545(18) Uani 1 1 d . . .
N1 N 0.6640(2) 0.33251(18) 0.15444(15) 0.0189(5) Uani 1 1 d . . .
N2 N 0.4821(2) 0.17294(17) 0.15169(15) 0.0166(5) Uani 1 1 d . . .
N3 N 0.4443(2) 0.34910(17) 0.28008(14) 0.0139(5) Uani 1 1 d . . .
N4 N 0.6763(2) 0.20416(17) 0.32196(15) 0.0153(5) Uani 1 1 d . . .
O1 O 0.73203(18) 0.42711(14) 0.33965(13) 0.0175(4) Uani 1 1 d . . .
C1 C 0.6250(3) 0.2662(2) 0.0776(2) 0.0244(7) Uani 1 1 d . . .
C2 C 0.6808(4) 0.2752(3) 0.0104(2) 0.0463(12) Uani 1 1 d . . .
H2A H 0.6475 0.2253 -0.0387 0.056 Uiso 1 1 calc R . .
C3 C 0.7920(4) 0.3589(3) 0.0078(2) 0.0383(9) Uani 1 1 d . . .
H3A H 0.7753 0.3874 -0.0438 0.046 Uiso 1 1 calc R . .
C4 C 0.8136(4) 0.4350(3) 0.0862(2) 0.0395(10) Uani 1 1 d . . .
H4A H 0.8720 0.4975 0.0901 0.047 Uiso 1 1 calc R . .
C5 C 0.7545(3) 0.4187(2) 0.1504(2) 0.0238(7) Uani 1 1 d . . .
H5A H 0.7762 0.4706 0.1979 0.029 Uiso 1 1 calc R . .
C6 C 0.5166(3) 0.1811(2) 0.07614(19) 0.0200(6) Uani 1 1 d . . .
C7 C 0.4518(3) 0.1126(2) 0.0031(2) 0.0247(7) Uani 1 1 d . . .
H7A H 0.4742 0.1205 -0.0502 0.030 Uiso 1 1 calc R . .
C8 C 0.3545(3) 0.0331(2) 0.0091(2) 0.0250(7) Uani 1 1 d . . .
H8A H 0.3102 -0.0143 -0.0401 0.030 Uiso 1 1 calc R . .
C9 C 0.3223(3) 0.0229(2) 0.0863(2) 0.0220(7) Uani 1 1 d . . .
H9A H 0.2571 -0.0320 0.0918 0.026 Uiso 1 1 calc R . .
C10 C 0.3870(3) 0.0945(2) 0.1557(2) 0.0206(6) Uani 1 1 d . . .
H10A H 0.3636 0.0884 0.2090 0.025 Uiso 1 1 calc R . .
C11 C 0.9050(4) 0.3245(3) 0.0062(3) 0.0414(10) Uani 1 1 d . . .
H11A H 0.9214 0.2992 0.0589 0.050 Uiso 1 1 calc R . .
H11B H 0.9769 0.3824 0.0079 0.050 Uiso 1 1 calc R . .
C12 C 0.9007(3) 0.2456(3) -0.0689(2) 0.0312(8) Uani 1 1 d . . .
C13 C 0.9690(3) 0.1826(3) -0.0557(2) 0.0290(8) Uani 1 1 d . . .
H13A H 1.0152 0.1889 -0.0006 0.035 Uiso 1 1 calc R . .
C14 C 0.9729(3) 0.1102(3) -0.1198(2) 0.0249(7) Uani 1 1 d . . .
C15 C 0.9032(3) 0.0990(2) -0.1998(2) 0.0252(7) Uani 1 1 d . . .
H15A H 0.9041 0.0490 -0.2439 0.030 Uiso 1 1 calc R . .
C16 C 0.8314(3) 0.1610(3) -0.2164(2) 0.0286(8) Uani 1 1 d . . .
C17 C 0.8324(3) 0.2339(2) -0.1495(3) 0.0328(8) Uani 1 1 d . . .
H17A H 0.7846 0.2766 -0.1598 0.039 Uiso 1 1 calc R . .
C18 C 1.0513(4) 0.0442(3) -0.1022(3) 0.0439(10) Uani 1 1 d . . .
H18A H 1.0943 0.0628 -0.0428 0.066 Uiso 1 1 calc R . .
H18B H 1.1125 0.0510 -0.1392 0.066 Uiso 1 1 calc R . .
H18C H 0.9980 -0.0240 -0.1132 0.066 Uiso 1 1 calc R . .
C19 C 0.7566(4) 0.1510(4) -0.3028(3) 0.0526(12) Uani 1 1 d . . .
H19A H 0.7131 0.2004 -0.3018 0.079 Uiso 1 1 calc R . .
H19B H 0.6959 0.0855 -0.3194 0.079 Uiso 1 1 calc R . .
H19C H 0.8118 0.1605 -0.3438 0.079 Uiso 1 1 calc R . .
C20 C 0.7179(3) 0.5234(2) 0.36796(19) 0.0191(6) Uani 1 1 d . . .
H20A H 0.6419 0.5167 0.3919 0.023 Uiso 1 1 calc R . .
H20B H 0.7142 0.5594 0.3205 0.023 Uiso 1 1 calc R . .
C21 C 0.8321(3) 0.5746(2) 0.4347(2) 0.0247(7) Uani 1 1 d . . .
H21A H 0.8232 0.5537 0.4896 0.030 Uiso 1 1 calc R . .
H21B H 0.8511 0.6466 0.4427 0.030 Uiso 1 1 calc R . .
C22 C 0.9307(3) 0.5411(2) 0.3973(2) 0.0254(7) Uani 1 1 d . . .
H22A H 0.9575 0.5776 0.3525 0.030 Uiso 1 1 calc R . .
H22B H 1.0040 0.5491 0.4415 0.030 Uiso 1 1 calc R . .
C23 C 0.8632(3) 0.4337(2) 0.3607(2) 0.0224(7) Uani 1 1 d . . .
H23A H 0.8930 0.4121 0.3094 0.027 Uiso 1 1 calc R . .
H23B H 0.8762 0.3925 0.4029 0.027 Uiso 1 1 calc R . .
C24 C 0.3988(3) 0.3117(2) 0.34865(18) 0.0131(6) Uani 1 1 d . . .
C25 C 0.3025(3) 0.2219(2) 0.34553(19) 0.0180(6) Uani 1 1 d . . .
H25A H 0.2574 0.1724 0.2932 0.022 Uiso 1 1 calc R . .
C26 C 0.2824(3) 0.2147(2) 0.42936(19) 0.0185(6) Uani 1 1 d . . .
H26A H 0.2197 0.1604 0.4458 0.022 Uiso 1 1 calc R . .
C27 C 0.3669(3) 0.2988(2) 0.48543(19) 0.0180(6) Uani 1 1 d . . .
H27A H 0.3738 0.3141 0.5483 0.022 Uiso 1 1 calc R . .
C28 C 0.4394(3) 0.3574(2) 0.43660(18) 0.0160(6) Uani 1 1 d . . .
H28A H 0.5070 0.4206 0.4596 0.019 Uiso 1 1 calc R . .
C29 C 0.6139(3) 0.1821(2) 0.38833(18) 0.0147(6) Uani 1 1 d . . .
C30 C 0.5095(3) 0.0979(2) 0.3869(2) 0.0197(6) Uani 1 1 d . . .
H30A H 0.4655 0.0456 0.3362 0.024 Uiso 1 1 calc R . .
C31 C 0.4795(3) 0.1007(2) 0.4687(2) 0.0244(7) Uani 1 1 d . . .
H31A H 0.4126 0.0503 0.4859 0.029 Uiso 1 1 calc R . .
C32 C 0.5616(3) 0.1876(2) 0.5220(2) 0.0232(7) Uani 1 1 d . . .
H32A H 0.5628 0.2091 0.5834 0.028 Uiso 1 1 calc R . .
C33 C 0.6429(3) 0.2389(2) 0.47272(18) 0.0187(6) Uani 1 1 d . . .
H33A H 0.7097 0.3030 0.4937 0.022 Uiso 1 1 calc R . .
C34 C 0.2202(3) 0.2890(2) 0.1410(2) 0.0258(7) Uani 1 1 d . . .
H34A H 0.2546 0.2436 0.1096 0.039 Uiso 1 1 calc R . .
H34B H 0.1723 0.3158 0.1009 0.039 Uiso 1 1 calc R . .
H34C H 0.1658 0.2541 0.1756 0.039 Uiso 1 1 calc R . .
C35 C 0.4484(3) 0.4601(2) 0.1438(2) 0.0257(7) Uani 1 1 d . . .
H35A H 0.4865 0.4167 0.1135 0.039 Uiso 1 1 calc R . .
H35B H 0.5135 0.5165 0.1794 0.039 Uiso 1 1 calc R . .
H35C H 0.3966 0.4829 0.1027 0.039 Uiso 1 1 calc R . .
C36 C 0.2769(3) 0.4772(2) 0.27065(19) 0.0210(7) Uani 1 1 d . . .
C37 C 0.1787(3) 0.4226(3) 0.3163(2) 0.0290(8) Uani 1 1 d . . .
H37A H 0.1435 0.4690 0.3455 0.044 Uiso 1 1 calc R . .
H37B H 0.2171 0.3914 0.3578 0.044 Uiso 1 1 calc R . .
H37C H 0.1128 0.3724 0.2749 0.044 Uiso 1 1 calc R . .
C38 C 0.2151(4) 0.5271(3) 0.2073(2) 0.0377(9) Uani 1 1 d . . .
H38A H 0.1771 0.5708 0.2375 0.057 Uiso 1 1 calc R . .
H38B H 0.1510 0.4772 0.1645 0.057 Uiso 1 1 calc R . .
H38C H 0.2777 0.5653 0.1796 0.057 Uiso 1 1 calc R . .
C39 C 0.3768(3) 0.5573(2) 0.3361(2) 0.0274(7) Uani 1 1 d . . .
H39A H 0.3383 0.6006 0.3661 0.041 Uiso 1 1 calc R . .
H39B H 0.4379 0.5953 0.3073 0.041 Uiso 1 1 calc R . .
H39C H 0.4182 0.5270 0.3769 0.041 Uiso 1 1 calc R . .
C40 C 0.6516(3) 0.0042(2) 0.2288(2) 0.0204(6) Uani 1 1 d . . .
H40A H 0.5947 0.0131 0.1815 0.031 Uiso 1 1 calc R . .
H40B H 0.6038 -0.0293 0.2674 0.031 Uiso 1 1 calc R . .
H40C H 0.7011 -0.0353 0.2070 0.031 Uiso 1 1 calc R . .
C41 C 0.8508(3) 0.1859(2) 0.2123(2) 0.0259(7) Uani 1 1 d . . .
H41A H 0.7951 0.1968 0.1653 0.039 Uiso 1 1 calc R . .
H41B H 0.8957 0.1427 0.1900 0.039 Uiso 1 1 calc R . .
H41C H 0.9102 0.2487 0.2420 0.039 Uiso 1 1 calc R . .
C42 C 0.8668(3) 0.1064(2) 0.3792(2) 0.0196(6) Uani 1 1 d . . .
C43 C 0.7949(3) 0.0445(2) 0.4365(2) 0.0218(7) Uani 1 1 d . . .
H43A H 0.8538 0.0354 0.4825 0.033 Uiso 1 1 calc R . .
H43B H 0.7442 -0.0195 0.4030 0.033 Uiso 1 1 calc R . .
H43C H 0.7412 0.0784 0.4606 0.033 Uiso 1 1 calc R . .
C44 C 0.9507(3) 0.0515(2) 0.3430(2) 0.0261(7) Uani 1 1 d . . .
H44A H 1.0067 0.0405 0.3897 0.039 Uiso 1 1 calc R . .
H44B H 0.9996 0.0907 0.3080 0.039 Uiso 1 1 calc R . .
H44C H 0.8994 -0.0117 0.3082 0.039 Uiso 1 1 calc R . .
C45 C 0.9493(3) 0.2051(2) 0.4340(2) 0.0266(7) Uani 1 1 d . . .
H45A H 1.0046 0.1933 0.4806 0.040 Uiso 1 1 calc R . .
H45B H 0.8969 0.2410 0.4572 0.040 Uiso 1 1 calc R . .
H45C H 0.9989 0.2439 0.3991 0.040 Uiso 1 1 calc R . .
C100 C 0.7165(4) 0.7052(3) 0.1680(2) 0.0391(10) Uani 1 1 d . . .
C101 C 0.6331(4) 0.7326(3) 0.2121(2) 0.0376(9) Uani 1 1 d . . .
H10B H 0.5513 0.7239 0.1833 0.045 Uiso 1 1 calc R . .
C102 C 0.6679(4) 0.7727(3) 0.2982(2) 0.0360(9) Uani 1 1 d . . .
H10C H 0.6098 0.7910 0.3279 0.043 Uiso 1 1 calc R . .
C103 C 0.7868(4) 0.7859(2) 0.3406(2) 0.0338(9) Uani 1 1 d . . .
H10D H 0.8109 0.8144 0.3992 0.041 Uiso 1 1 calc R . .
C104 C 0.8700(4) 0.7576(3) 0.2981(2) 0.0382(9) Uani 1 1 d . . .
H10E H 0.9513 0.7657 0.3274 0.046 Uiso 1 1 calc R . .
C105 C 0.8352(4) 0.7172(3) 0.2121(2) 0.0389(9) Uani 1 1 d . . .
H10F H 0.8930 0.6976 0.1830 0.047 Uiso 1 1 calc R . .
C106 C 0.6784(5) 0.6627(3) 0.0741(3) 0.0557(13) Uani 1 1 d . . .
H10G H 0.7482 0.6473 0.0534 0.084 Uiso 1 1 calc R . .
H10H H 0.6545 0.7105 0.0437 0.084 Uiso 1 1 calc R . .
H10I H 0.6080 0.6028 0.0646 0.084 Uiso 1 1 calc R . .

loop_
_atom_site_aniso_label
_atom_site_aniso_U_11
_atom_site_aniso_U_22
_atom_site_aniso_U_33
_atom_site_aniso_U_23
_atom_site_aniso_U_13
_atom_site_aniso_U_12
Sc1 0.0120(3) 0.0131(3) 0.0128(3) -0.0008(2) 0.0031(2) 0.0030(2)
Fe1 0.0133(2) 0.0157(2) 0.0139(2) 0.00335(16) 0.00490(16) 0.00630(16)
Si1 0.0162(4) 0.0190(4) 0.0131(4) 0.0025(3) 0.0011(3) 0.0059(3)
Si2 0.0137(4) 0.0143(4) 0.0181(4) -0.0008(3) 0.0047(3) 0.0049(3)
N1 0.0216(13) 0.0170(13) 0.0153(13) -0.0018(10) 0.0049(10) 0.0032(10)
N2 0.0155(12) 0.0154(12) 0.0164(12) -0.0014(10) 0.0016(10) 0.0036(10)
N3 0.0141(12) 0.0179(12) 0.0114(12) 0.0041(9) 0.0036(9) 0.0061(10)
N4 0.0145(12) 0.0142(12) 0.0165(12) 0.0005(10) 0.0057(10) 0.0034(9)
O1 0.0127(10) 0.0132(10) 0.0246(11) -0.0033(8) 0.0029(8) 0.0043(8)
C1 0.0227(17) 0.0236(17) 0.0227(17) -0.0027(13) 0.0080(13) 0.0023(13)
C2 0.051(2) 0.035(2) 0.035(2) -0.0171(17) 0.0284(19) -0.0152(18)
C3 0.040(2) 0.037(2) 0.034(2) 0.0029(17) 0.0157(17) 0.0051(17)
C4 0.046(2) 0.0245(18) 0.037(2) -0.0067(16) 0.0228(18) -0.0082(16)
C5 0.0284(18) 0.0181(16) 0.0222(16) -0.0025(13) 0.0121(14) 0.0020(13)
C6 0.0192(15) 0.0214(16) 0.0188(15) -0.0011(12) 0.0056(12) 0.0065(12)
C7 0.0260(17) 0.0257(17) 0.0177(16) -0.0040(13) 0.0061(13) 0.0033(14)
C8 0.0237(17) 0.0243(17) 0.0199(16) -0.0048(13) -0.0002(13) 0.0024(13)
C9 0.0149(15) 0.0209(16) 0.0243(17) -0.0035(13) 0.0016(12) 0.0012(12)
C10 0.0186(15) 0.0224(16) 0.0196(16) 0.0023(12) 0.0051(12) 0.0045(12)
C11 0.031(2) 0.029(2) 0.054(3) -0.0121(18) 0.0071(18) 0.0029(16)
C12 0.0163(16) 0.0279(18) 0.043(2) -0.0056(16) 0.0069(15) 0.0017(14)
C13 0.0143(16) 0.043(2) 0.0257(18) -0.0038(15) 0.0035(13) 0.0066(14)
C14 0.0217(17) 0.0332(18) 0.0226(17) 0.0069(14) 0.0088(13) 0.0101(14)
C15 0.0262(17) 0.0273(18) 0.0206(17) 0.0019(13) 0.0097(14) 0.0046(14)
C16 0.0202(17) 0.037(2) 0.0274(18) 0.0121(15) 0.0036(14) 0.0049(14)
C17 0.0296(19) 0.0225(17) 0.055(2) 0.0149(17) 0.0181(18) 0.0127(15)
C18 0.049(3) 0.061(3) 0.039(2) 0.015(2) 0.0152(19) 0.038(2)
C19 0.038(2) 0.078(3) 0.039(2) 0.025(2) -0.0026(19) 0.012(2)
C20 0.0193(15) 0.0133(14) 0.0234(16) -0.0029(12) 0.0054(12) 0.0055(12)
C21 0.0260(17) 0.0199(16) 0.0232(17) -0.0041(13) 0.0008(13) 0.0049(13)
C22 0.0162(16) 0.0205(16) 0.0343(19) 0.0002(14) -0.0009(14) 0.0028(12)
C23 0.0130(15) 0.0186(15) 0.0334(18) -0.0025(13) 0.0006(13) 0.0066(12)
C24 0.0117(13) 0.0157(14) 0.0143(14) 0.0030(11) 0.0032(11) 0.0074(11)
C25 0.0151(15) 0.0188(15) 0.0207(16) 0.0028(12) 0.0046(12) 0.0059(12)
C26 0.0142(14) 0.0228(16) 0.0228(16) 0.0087(13) 0.0092(12) 0.0076(12)
C27 0.0195(15) 0.0223(15) 0.0158(15) 0.0037(12) 0.0063(12) 0.0107(12)
C28 0.0172(15) 0.0158(14) 0.0163(14) 0.0019(11) 0.0024(11) 0.0082(11)
C29 0.0127(14) 0.0167(14) 0.0166(14) 0.0039(11) 0.0042(11) 0.0064(11)
C30 0.0208(16) 0.0167(15) 0.0246(16) 0.0043(12) 0.0079(13) 0.0086(12)
C31 0.0284(18) 0.0243(17) 0.0329(19) 0.0181(14) 0.0177(15) 0.0155(14)
C32 0.0267(17) 0.0358(19) 0.0181(16) 0.0117(14) 0.0090(13) 0.0213(15)
C33 0.0197(15) 0.0236(16) 0.0156(15) 0.0030(12) 0.0033(12) 0.0115(13)
C34 0.0213(17) 0.0279(18) 0.0225(17) -0.0004(14) -0.0047(13) 0.0058(14)
C35 0.0297(18) 0.0291(18) 0.0197(16) 0.0100(14) 0.0049(14) 0.0089(14)
C36 0.0211(16) 0.0240(16) 0.0197(16) 0.0035(13) 0.0010(12) 0.0113(13)
C37 0.0228(17) 0.0315(19) 0.037(2) 0.0047(15) 0.0085(15) 0.0150(15)
C38 0.045(2) 0.049(2) 0.030(2) 0.0095(17) 0.0022(17) 0.033(2)
C39 0.0319(19) 0.0245(17) 0.0269(18) 0.0019(14) 0.0066(15) 0.0114(15)
C40 0.0210(16) 0.0160(15) 0.0231(16) -0.0026(12) 0.0035(13) 0.0075(12)
C41 0.0254(17) 0.0269(17) 0.0311(18) 0.0045(14) 0.0168(14) 0.0118(14)
C42 0.0138(14) 0.0172(15) 0.0249(16) -0.0028(12) 0.0023(12) 0.0040(11)
C43 0.0225(16) 0.0252(17) 0.0199(16) 0.0034(13) 0.0029(13) 0.0118(13)
C44 0.0199(16) 0.0232(17) 0.0352(19) -0.0001(14) 0.0045(14) 0.0098(13)
C45 0.0185(16) 0.0251(17) 0.0301(18) -0.0069(14) -0.0025(13) 0.0064(13)
C100 0.058(3) 0.0236(19) 0.032(2) 0.0070(16) 0.0196(19) 0.0000(18)
C101 0.044(2) 0.0276(19) 0.041(2) 0.0133(17) 0.0113(18) 0.0054(17)
C102 0.053(3) 0.0207(18) 0.040(2) 0.0093(16) 0.0227(19) 0.0116(17)
C103 0.053(2) 0.0212(17) 0.0265(19) 0.0069(14) 0.0162(17) 0.0057(16)
C104 0.045(2) 0.0280(19) 0.037(2) 0.0065(16) 0.0137(18) 0.0012(17)
C105 0.049(2) 0.030(2) 0.037(2) 0.0079(17) 0.0228(19) 0.0034(17)
C106 0.078(3) 0.047(3) 0.031(2) 0.0033(19) 0.014(2) 0.003(2)

loop_
_atom_type_symbol
_atom_type_description
_atom_type_scat_dispersion_real
_atom_type_scat_dispersion_imag
_atom_type_scat_source
C C 0.0033 0.0016 'International Tables Vol C Tables 4.2.6.8 and 6.1.1.4'
H H 0.0000 0.0000 'International Tables Vol C Tables 4.2.6.8 and 6.1.1.4'
N N 0.0061 0.0033 'International Tables Vol C Tables 4.2.6.8 and 6.1.1.4'
Si Si 0.0817 0.0704 'International Tables Vol C Tables 4.2.6.8 and 6.1.1.4'
Sc Sc 0.2519 0.3716 'International Tables Vol C Tables 4.2.6.8 and 6.1.1.4'
Fe Fe 0.3463 0.8444 'International Tables Vol C Tables 4.2.6.8 and 6.1.1.4'
O O 0.0106 0.0060 'International Tables Vol C Tables 4.2.6.8 and 6.1.1.4'

loop_
_geom_angle_atom_site_label_1
_geom_angle_atom_site_label_2
_geom_angle_atom_site_label_3
_geom_angle
_geom_angle_site_symmetry_1
_geom_angle_site_symmetry_3
_geom_angle_publ_flag
N3 Sc1 N4 135.86(9) . . ?
N3 Sc1 N1 111.93(10) . . ?
N4 Sc1 N1 112.00(10) . . ?
N3 Sc1 O1 93.71(8) . . ?
N4 Sc1 O1 91.67(9) . . ?
N1 Sc1 O1 88.26(9) . . ?
N3 Sc1 N2 95.60(9) . . ?
N4 Sc1 N2 93.13(9) . . ?
N1 Sc1 N2 72.89(9) . . ?
O1 Sc1 N2 160.99(9) . . ?
N3 Sc1 C29 106.89(9) . . ?
N4 Sc1 C29 28.99(8) . . ?
N1 Sc1 C29 140.92(9) . . ?
O1 Sc1 C29 93.66(8) . . ?
N2 Sc1 C29 99.42(9) . . ?
N3 Sc1 C24 28.78(8) . . ?
N4 Sc1 C24 107.08(9) . . ?
N1 Sc1 C24 140.55(9) . . ?
O1 Sc1 C24 95.98(8) . . ?
N2 Sc1 C24 100.15(9) . . ?
C29 Sc1 C24 78.11(8) . . ?
N3 Sc1 Fe1 67.70(7) . . ?
N4 Sc1 Fe1 68.17(7) . . ?
N1 Sc1 Fe1 175.42(7) . . ?
O1 Sc1 Fe1 96.32(6) . . ?
N2 Sc1 Fe1 102.54(7) . . ?
C29 Sc1 Fe1 39.19(6) . . ?
C24 Sc1 Fe1 38.92(6) . . ?
C32 Fe1 C27 100.96(12) . . ?
C32 Fe1 C31 40.85(13) . . ?
C27 Fe1 C31 116.20(12) . . ?
C32 Fe1 C26 117.52(12) . . ?
C27 Fe1 C26 40.88(12) . . ?
C31 Fe1 C26 103.07(12) . . ?
C32 Fe1 C28 118.44(13) . . ?
C27 Fe1 C28 40.76(11) . . ?
C31 Fe1 C28 152.85(12) . . ?
C26 Fe1 C28 68.60(12) . . ?
C32 Fe1 C33 41.06(12) . . ?
C27 Fe1 C33 119.84(12) . . ?
C31 Fe1 C33 68.81(13) . . ?
C26 Fe1 C33 154.96(12) . . ?
C28 Fe1 C33 107.31(12) . . ?
C32 Fe1 C30 68.32(13) . . ?
C27 Fe1 C30 154.11(12) . . ?
C31 Fe1 C30 40.54(12) . . ?
C26 Fe1 C30 121.71(12) . . ?
C28 Fe1 C30 165.00(12) . . ?
C33 Fe1 C30 68.23(12) . . ?
C32 Fe1 C25 156.02(13) . . ?
C27 Fe1 C25 68.42(12) . . ?
C31 Fe1 C25 123.04(13) . . ?
C26 Fe1 C25 40.66(11) . . ?
C28 Fe1 C25 68.21(12) . . ?
C33 Fe1 C25 162.78(12) . . ?
C30 Fe1 C25 111.54(12) . . ?
C32 Fe1 C24 157.11(13) . . ?
C27 Fe1 C24 68.46(11) . . ?
C31 Fe1 C24 161.99(13) . . ?
C26 Fe1 C24 68.44(11) . . ?
C28 Fe1 C24 40.60(11) . . ?
C33 Fe1 C24 125.49(12) . . ?
C30 Fe1 C24 129.47(12) . . ?
C25 Fe1 C24 40.45(11) . . ?
C32 Fe1 C29 68.42(12) . . ?
C27 Fe1 C29 158.85(12) . . ?
C31 Fe1 C29 68.40(12) . . ?
C26 Fe1 C29 160.22(12) . . ?
C28 Fe1 C29 127.02(12) . . ?
C33 Fe1 C29 40.42(11) . . ?
C30 Fe1 C29 40.50(11) . . ?
C25 Fe1 C29 128.15(12) . . ?
C24 Fe1 C29 114.09(11) . . ?
C32 Fe1 Sc1 120.47(9) . . ?
C27 Fe1 Sc1 121.61(9) . . ?
C31 Fe1 Sc1 122.11(9) . . ?
C26 Fe1 Sc1 121.95(9) . . ?
C28 Fe1 Sc1 81.99(8) . . ?
C33 Fe1 Sc1 80.37(8) . . ?
C30 Fe1 Sc1 83.12(9) . . ?
C25 Fe1 Sc1 82.51(8) . . ?
C24 Fe1 Sc1 57.27(8) . . ?
C29 Fe1 Sc1 56.82(8) . . ?
N3 Si1 C35 107.79(14) . . ?
N3 Si1 C34 111.90(14) . . ?
C35 Si1 C34 108.43(15) . . ?
N3 Si1 C36 112.35(13) . . ?
C35 Si1 C36 109.11(15) . . ?
C34 Si1 C36 107.18(15) . . ?
N4 Si2 C41 107.59(13) . . ?
N4 Si2 C40 112.00(13) . . ?
C41 Si2 C40 107.57(15) . . ?
N4 Si2 C42 112.34(13) . . ?
C41 Si2 C42 109.31(15) . . ?
C40 Si2 C42 107.90(14) . . ?
C1 N1 C5 112.8(3) . . ?
C1 N1 Sc1 120.3(2) . . ?
C5 N1 Sc1 126.80(19) . . ?
C10 N2 C6 118.5(2) . . ?
C10 N2 Sc1 124.9(2) . . ?
C6 N2 Sc1 116.57(19) . . ?
C24 N3 Si1 118.80(19) . . ?
C24 N3 Sc1 105.74(17) . . ?
Si1 N3 Sc1 131.87(13) . . ?
C29 N4 Si2 117.5(2) . . ?
C29 N4 Sc1 104.71(17) . . ?
Si2 N4 Sc1 133.67(14) . . ?
C23 O1 C20 109.0(2) . . ?
C23 O1 Sc1 122.31(16) . . ?
C20 O1 Sc1 128.24(17) . . ?
C2 C1 N1 124.5(3) . . ?
C2 C1 C6 121.5(3) . . ?
N1 C1 C6 114.0(3) . . ?
C1 C2 C3 124.4(3) . . ?
C2 C3 C4 107.5(3) . . ?
C2 C3 C11 110.5(3) . . ?
C4 C3 C11 109.9(3) . . ?
C5 C4 C3 123.1(3) . . ?
C4 C5 N1 126.2(3) . . ?
N2 C6 C7 120.8(3) . . ?
N2 C6 C1 115.4(3) . . ?
C7 C6 C1 123.9(3) . . ?
C8 C7 C6 119.4(3) . . ?
C9 C8 C7 119.8(3) . . ?
C8 C9 C10 118.2(3) . . ?
N2 C10 C9 123.2(3) . . ?
C3 C11 C12 117.9(3) . . ?
C13 C12 C17 117.7(3) . . ?
C13 C12 C11 118.3(3) . . ?
C17 C12 C11 124.0(3) . . ?
C12 C13 C14 122.6(3) . . ?
C15 C14 C13 119.0(3) . . ?
C15 C14 C18 120.7(3) . . ?
C13 C14 C18 120.4(3) . . ?
C14 C15 C16 120.7(3) . . ?
C17 C16 C15 118.0(3) . . ?
C17 C16 C19 120.5(4) . . ?
C15 C16 C19 121.5(3) . . ?
C12 C17 C16 122.1(3) . . ?
O1 C20 C21 103.8(2) . . ?
C20 C21 C22 101.9(2) . . ?
C23 C22 C21 102.3(2) . . ?
O1 C23 C22 105.3(2) . . ?
N3 C24 C28 126.2(3) . . ?
N3 C24 C25 127.5(3) . . ?
C28 C24 C25 106.3(2) . . ?
N3 C24 Fe1 129.29(19) . . ?
C28 C24 Fe1 67.63(16) . . ?
C25 C24 Fe1 68.35(16) . . ?
N3 C24 Sc1 45.48(13) . . ?
C28 C24 Sc1 114.47(18) . . ?
C25 C24 Sc1 115.86(18) . . ?
Fe1 C24 Sc1 83.81(9) . . ?
C26 C25 C24 108.8(3) . . ?
C26 C25 Fe1 68.93(17) . . ?
C24 C25 Fe1 71.21(16) . . ?
C27 C26 C25 107.8(3) . . ?
C27 C26 Fe1 69.30(16) . . ?
C25 C26 Fe1 70.41(16) . . ?
C28 C27 C26 108.1(3) . . ?
C28 C27 Fe1 69.98(16) . . ?
C26 C27 Fe1 69.83(16) . . ?
C27 C28 C24 108.9(3) . . ?
C27 C28 Fe1 69.26(16) . . ?
C24 C28 Fe1 71.77(16) . . ?
N4 C29 C33 126.6(3) . . ?
N4 C29 C30 127.5(3) . . ?
C33 C29 C30 106.0(3) . . ?
N4 C29 Fe1 130.2(2) . . ?
C33 C29 Fe1 67.44(16) . . ?
C30 C29 Fe1 67.57(16) . . ?
N4 C29 Sc1 46.29(13) . . ?
C33 C29 Sc1 112.44(19) . . ?
C30 C29 Sc1 117.5(2) . . ?
Fe1 C29 Sc1 83.99(9) . . ?
C31 C30 C29 109.3(3) . . ?
C31 C30 Fe1 69.18(17) . . ?
C29 C30 Fe1 71.93(16) . . ?
C30 C31 C32 107.8(3) . . ?
C30 C31 Fe1 70.28(17) . . ?
C32 C31 Fe1 69.24(17) . . ?
C31 C32 C33 108.2(3) . . ?
C31 C32 Fe1 69.90(18) . . ?
C33 C32 Fe1 70.17(17) . . ?
C32 C33 C29 108.6(3) . . ?
C32 C33 Fe1 68.77(17) . . ?
C29 C33 Fe1 72.14(17) . . ?
C37 C36 C39 108.5(3) . . ?
C37 C36 C38 108.5(3) . . ?
C39 C36 C38 108.0(3) . . ?
C37 C36 Si1 112.2(2) . . ?
C39 C36 Si1 110.0(2) . . ?
C38 C36 Si1 109.5(2) . . ?
C44 C42 C45 108.7(2) . . ?
C44 C42 C43 108.1(3) . . ?
C45 C42 C43 108.5(3) . . ?
C44 C42 Si2 109.3(2) . . ?
C45 C42 Si2 110.3(2) . . ?
C43 C42 Si2 112.0(2) . . ?
C101 C100 C105 118.5(4) . . ?
C101 C100 C106 120.4(4) . . ?
C105 C100 C106 121.1(4) . . ?
C100 C101 C102 120.7(4) . . ?
C103 C102 C101 120.1(4) . . ?
C104 C103 C102 120.0(4) . . ?
C103 C104 C105 120.0(4) . . ?
C104 C105 C100 120.8(4) . . ?

loop_
_geom_bond_atom_site_label_1
_geom_bond_atom_site_label_2
_geom_bond_distance
_geom_bond_site_symmetry_2
_geom_bond_publ_flag
Sc1 N3 2.083(2) . ?
Sc1 N4 2.090(3) . ?
Sc1 N1 2.140(3) . ?
Sc1 O1 2.196(2) . ?
Sc1 N2 2.283(2) . ?
Sc1 C29 2.796(3) . ?
Sc1 C24 2.811(3) . ?
Sc1 Fe1 3.3224(8) . ?
Fe1 C32 2.030(3) . ?
Fe1 C27 2.034(3) . ?
Fe1 C31 2.038(3) . ?
Fe1 C26 2.041(3) . ?
Fe1 C28 2.044(3) . ?
Fe1 C33 2.048(3) . ?
Fe1 C30 2.053(3) . ?
Fe1 C25 2.061(3) . ?
Fe1 C24 2.099(3) . ?
Fe1 C29 2.111(3) . ?
Si1 N3 1.728(2) . ?
Si1 C35 1.867(3) . ?
Si1 C34 1.884(3) . ?
Si1 C36 1.910(3) . ?
Si2 N4 1.726(2) . ?
Si2 C41 1.872(3) . ?
Si2 C40 1.885(3) . ?
Si2 C42 1.913(3) . ?
N1 C1 1.395(4) . ?
N1 C5 1.397(4) . ?
N2 C10 1.351(4) . ?
N2 C6 1.352(4) . ?
N3 C24 1.406(4) . ?
N4 C29 1.401(4) . ?
O1 C23 1.464(3) . ?
O1 C20 1.468(3) . ?
C1 C2 1.346(4) . ?
C1 C6 1.477(4) . ?
C2 C3 1.501(5) . ?
C3 C4 1.506(5) . ?
C3 C11 1.515(5) . ?
C4 C5 1.335(4) . ?
C6 C7 1.396(4) . ?
C7 C8 1.384(4) . ?
C8 C9 1.373(4) . ?
C9 C10 1.377(4) . ?
C11 C12 1.538(5) . ?
C12 C13 1.378(5) . ?
C12 C17 1.386(5) . ?
C13 C14 1.387(5) . ?
C14 C15 1.385(5) . ?
C14 C18 1.513(5) . ?
C15 C16 1.405(5) . ?
C16 C17 1.403(5) . ?
C16 C19 1.500(5) . ?
C20 C21 1.502(4) . ?
C21 C22 1.519(4) . ?
C22 C23 1.519(4) . ?
C24 C28 1.438(4) . ?
C24 C25 1.439(4) . ?
C25 C26 1.425(4) . ?
C26 C27 1.423(4) . ?
C27 C28 1.420(4) . ?
C29 C33 1.438(4) . ?
C29 C30 1.442(4) . ?
C30 C31 1.418(4) . ?
C31 C32 1.420(5) . ?
C32 C33 1.430(4) . ?
C36 C37 1.530(5) . ?
C36 C39 1.532(4) . ?
C36 C38 1.537(4) . ?
C42 C44 1.539(4) . ?
C42 C45 1.543(4) . ?
C42 C43 1.543(4) . ?
C100 C101 1.384(5) . ?
C100 C105 1.393(6) . ?
C100 C106 1.513(5) . ?
C101 C102 1.391(5) . ?
C102 C103 1.383(6) . ?
C103 C104 1.373(5) . ?
C104 C105 1.391(5) . ?
